data_1553719
loop_
_publ_author_name
'Furukawa, Shunsuke'
'Hayashi, Keisuke'
'Yamagishi, Ken'
'Saito, Masaichi'

_publ_section_title
;
 Synthesis and properties of spiro-type heterasumanenes containing group
 14 elements as bridging atoms
;
_journal_issue 5
_journal_name_full 'Materials Chemistry Frontiers'
_journal_page_first 929
_journal_paper_doi 10.1039/C7QM00590C
_journal_volume 2
_journal_year 2018
_chemical_formula_sum 'C61 H62 Cl2 Ge O12 S4'
_chemical_formula_weight 1258.83
_space_group_crystal_system triclinic
_space_group_IT_number 2
_space_group_name_Hall '-P 1'
_space_group_name_H-M_alt 'P -1'
_atom_sites_solution_hydrogens geom
_audit_creation_method SHELXL-2014/7
_audit_update_record
;
2017-12-12 deposited with the CCDC.
2018-02-15 downloaded from the CCDC.
;
_cell_angle_alpha 88.2610(10)
_cell_angle_beta 82.9470(10)
_cell_angle_gamma 86.2480(10)
_cell_formula_units_Z 2
_cell_length_a 9.7680(7)
_cell_length_b 11.2196(8)
_cell_length_c 25.3543(18)
_cell_measurement_reflns_used 9879
_cell_measurement_temperature 100(2)
_cell_measurement_theta_max 28.30
_cell_measurement_theta_min 2.35
_cell_volume 2751.0(3)
_computing_cell_refinement 'Bruker SAINT (Bruker 2008)'
_computing_data_collection 'Bruker APEX2 (Bruker 2008)'
_computing_data_reduction 'Bruker SAINT and XPREP (Bruker 2008)'
_computing_molecular_graphics 'XSHEL (Bruker, 2002)'
_computing_publication_material 'XCIF (Bruker, 2001)'
_computing_structure_refinement 'SHELXL-2014/7 (Sheldrick, 2014)'
_computing_structure_solution 'SHELXS97 (Sheldrick, 2008)'
_diffrn_ambient_temperature 100(2)
_diffrn_measured_fraction_theta_full 0.996
_diffrn_measured_fraction_theta_max 0.901
_diffrn_measurement_device_type 'Bruker APEXII CCD area-detector'
_diffrn_measurement_method '\f and \w'
_diffrn_radiation_type MoK\a
_diffrn_radiation_wavelength 0.71073
_diffrn_reflns_av_R_equivalents 0.0213
_diffrn_reflns_av_unetI/netI 0.0276
_diffrn_reflns_Laue_measured_fraction_full 0.996
_diffrn_reflns_Laue_measured_fraction_max 0.901
_diffrn_reflns_limit_h_max 13
_diffrn_reflns_limit_h_min -13
_diffrn_reflns_limit_k_max 15
_diffrn_reflns_limit_k_min -14
_diffrn_reflns_limit_l_max 33
_diffrn_reflns_limit_l_min -33
_diffrn_reflns_number 31792
_diffrn_reflns_point_group_measured_fraction_full 0.996
_diffrn_reflns_point_group_measured_fraction_max 0.901
_diffrn_reflns_theta_full 25.242
_diffrn_reflns_theta_max 28.631
_diffrn_reflns_theta_min 1.619
_diffrn_source 'Bruker TXS fine-focus rotating anode'
_exptl_absorpt_coefficient_mu 0.872
_exptl_absorpt_correction_type multi-scan
_exptl_absorpt_process_details 'XPREP; Bruker AXS 2008'
_exptl_crystal_density_diffrn 1.520
_exptl_crystal_description needle
_exptl_crystal_F_000 1308
_exptl_crystal_size_max 0.06
_exptl_crystal_size_mid 0.02
_exptl_crystal_size_min 0.01
_exptl_transmission_factor_max 0.991
_exptl_transmission_factor_min 0.979
_refine_diff_density_max 1.191
_refine_diff_density_min -1.321
_refine_diff_density_rms 0.069
_refine_ls_extinction_method none
_refine_ls_goodness_of_fit_ref 1.032
_refine_ls_hydrogen_treatment constr
_refine_ls_matrix_type full
_refine_ls_number_parameters 743
_refine_ls_number_reflns 12721
_refine_ls_number_restraints 0
_refine_ls_restrained_S_all 1.032
_refine_ls_R_factor_all 0.0438
_refine_ls_R_factor_gt 0.0352
_refine_ls_shift/su_max 0.002
_refine_ls_shift/su_mean 0.000
_refine_ls_structure_factor_coef Fsqd
_refine_ls_weighting_details 'w=1/[\s^2^(Fo^2^)+(0.0404P)^2^+2.8546P] where P=(Fo^2^+2Fc^2^)/3'
_refine_ls_weighting_scheme calc
_refine_ls_wR_factor_gt 0.0848
_refine_ls_wR_factor_ref 0.0888
_reflns_Friedel_coverage 0.000
_reflns_number_gt 10954
_reflns_number_total 12721
_reflns_threshold_expression 'I > 2\s(I)'
_cod_data_source_file c7qm00590c2.cif
_cod_data_source_block masa1108
_cod_database_code 1553719
_shelx_shelxl_version_number 2014/7
_shelx_space_group_comment
;
The symmetry employed for this shelxl refinement is uniquely defined
by the following loop, which should always be used as a source of
symmetry information in preference to the above space-group names.
They are only intended as comments.
;
_exptl_absorpt_special_details 'SADABS-2008/1 - Bruker AXS 2008'

loop_
_space_group_symop_operation_xyz
'x, y, z'
'-x, -y, -z'

loop_
_atom_site_label
_atom_site_type_symbol
_atom_site_fract_x
_atom_site_fract_y
_atom_site_fract_z
_atom_site_U_iso_or_equiv
_atom_site_adp_type
_atom_site_occupancy
_atom_site_site_symmetry_order
_atom_site_calc_flag
_atom_site_refinement_flags_posn
_atom_site_refinement_flags_adp
_atom_site_refinement_flags_occupancy
_atom_site_disorder_assembly
_atom_site_disorder_group
Ge1 Ge 0.20857(2) 0.34641(2) 0.27013(2) 0.01122(5) Uani 1 1 d . . . . .
C1 C 0.07350(19) 0.37857(16) 0.33456(7) 0.0122(3) Uani 1 1 d . . . . .
C2 C -0.02738(19) 0.46657(16) 0.35364(7) 0.0131(4) Uani 1 1 d . . . . .
C3 C -0.09302(19) 0.46789(16) 0.40768(7) 0.0135(4) Uani 1 1 d . . . . .
C4 C -0.05733(19) 0.37583(16) 0.44325(7) 0.0122(3) Uani 1 1 d . . . . .
C5 C 0.01036(19) 0.21020(16) 0.51215(7) 0.0132(3) Uani 1 1 d . . . . .
C6 C 0.05296(19) 0.12624(17) 0.55010(7) 0.0131(3) Uani 1 1 d . . . . .
C7 C 0.16168(19) 0.03600(16) 0.53525(7) 0.0132(4) Uani 1 1 d . . . . .
C8 C 0.22725(19) 0.03012(16) 0.48261(7) 0.0128(3) Uani 1 1 d . . . . .
C9 C 0.36578(19) 0.03299(16) 0.38772(7) 0.0125(3) Uani 1 1 d . . . . .
C10 C 0.45073(19) 0.03931(16) 0.33937(7) 0.0127(3) Uani 1 1 d . . . . .
C11 C 0.42060(19) 0.13204(16) 0.30054(7) 0.0123(3) Uani 1 1 d . . . . .
C12 C 0.30496(19) 0.21303(16) 0.30796(7) 0.0123(3) Uani 1 1 d . . . . .
C13 C 0.10694(19) 0.28848(16) 0.37103(7) 0.0126(3) Uani 1 1 d . . . . .
C14 C 0.04027(19) 0.28712(16) 0.42283(7) 0.0129(3) Uani 1 1 d . . . . .
C15 C 0.07474(19) 0.19864(16) 0.46042(7) 0.0128(3) Uani 1 1 d . . . . .
C16 C 0.17841(19) 0.11266(16) 0.44633(7) 0.0128(3) Uani 1 1 d . . . . .
C17 C 0.25193(19) 0.11567(16) 0.39478(7) 0.0126(3) Uani 1 1 d . . . . .
C18 C 0.22103(19) 0.20200(16) 0.35700(7) 0.0127(3) Uani 1 1 d . . . . .
S1 S -0.10479(5) 0.34242(4) 0.51284(2) 0.01368(9) Uani 1 1 d . . . . .
S2 S 0.37394(5) -0.05282(4) 0.44857(2) 0.01362(9) Uani 1 1 d . . . . .
O1 O -0.06553(14) 0.56212(11) 0.32245(5) 0.0155(3) Uani 1 1 d . . . . .
C19 C -0.1139(2) 0.53169(18) 0.27324(7) 0.0176(4) Uani 1 1 d . . . . .
H1 H -0.0428 0.4822 0.2527 0.021 Uiso 1 1 calc R U . . .
H2 H -0.1312 0.6041 0.2526 0.021 Uiso 1 1 calc R U . . .
C20 C -0.2450(2) 0.4654(2) 0.28332(9) 0.0261(5) Uani 1 1 d . . . . .
H3 H -0.2278 0.3932 0.3034 0.039 Uiso 1 1 calc R U . . .
H4 H -0.2741 0.4459 0.2500 0.039 Uiso 1 1 calc R U . . .
H5 H -0.3162 0.5150 0.3029 0.039 Uiso 1 1 calc R U . . .
O2 O -0.18665(14) 0.56232(12) 0.41902(5) 0.0164(3) Uani 1 1 d . . . . .
C21 C -0.2562(2) 0.56857(17) 0.47254(7) 0.0163(4) Uani 1 1 d . . . . .
H6 H -0.1889 0.5689 0.4977 0.020 Uiso 1 1 calc R U . . .
H7 H -0.3108 0.4997 0.4806 0.020 Uiso 1 1 calc R U . . .
C22 C -0.3487(2) 0.68174(17) 0.47695(8) 0.0173(4) Uani 1 1 d . . . . .
H8 H -0.2954 0.7489 0.4658 0.026 Uiso 1 1 calc R U . . .
H9 H -0.3889 0.6913 0.5132 0.026 Uiso 1 1 calc R U . . .
H10 H -0.4209 0.6771 0.4547 0.026 Uiso 1 1 calc R U . . .
O3 O 0.00254(14) 0.12071(12) 0.60252(5) 0.0171(3) Uani 1 1 d . . . . .
C23 C -0.1024(2) 0.21055(18) 0.62132(8) 0.0187(4) Uani 1 1 d . . . . .
H11 H -0.1803 0.2099 0.6011 0.022 Uiso 1 1 calc R U . . .
H12 H -0.0658 0.2891 0.6174 0.022 Uiso 1 1 calc R U . . .
C24 C -0.1471(3) 0.1822(2) 0.67898(8) 0.0299(5) Uani 1 1 d . . . . .
H13 H -0.1694 0.1001 0.6830 0.045 Uiso 1 1 calc R U . . .
H14 H -0.2269 0.2329 0.6913 0.045 Uiso 1 1 calc R U . . .
H15 H -0.0734 0.1956 0.6995 0.045 Uiso 1 1 calc R U . . .
O4 O 0.19356(15) -0.03638(12) 0.57687(5) 0.0172(3) Uani 1 1 d . . . . .
C25 C 0.2942(2) -0.13432(17) 0.56526(8) 0.0160(4) Uani 1 1 d . . . . .
H16 H 0.3846 -0.1045 0.5545 0.019 Uiso 1 1 calc R U . . .
H17 H 0.2693 -0.1806 0.5366 0.019 Uiso 1 1 calc R U . . .
C26 C 0.2968(2) -0.21137(18) 0.61512(8) 0.0185(4) Uani 1 1 d . . . . .
H18 H 0.3257 -0.1658 0.6428 0.028 Uiso 1 1 calc R U . . .
H19 H 0.3604 -0.2795 0.6080 0.028 Uiso 1 1 calc R U . . .
H20 H 0.2060 -0.2377 0.6263 0.028 Uiso 1 1 calc R U . . .
O5 O 0.56744(14) -0.03075(12) 0.32507(5) 0.0156(3) Uani 1 1 d . . . . .
C27 C 0.5835(2) -0.14215(17) 0.35390(8) 0.0206(4) Uani 1 1 d . . . . .
H21 H 0.5038 -0.1885 0.3522 0.025 Uiso 1 1 calc R U . . .
H22 H 0.5903 -0.1271 0.3909 0.025 Uiso 1 1 calc R U . . .
C28 C 0.7117(2) -0.21018(18) 0.32985(8) 0.0190(4) Uani 1 1 d . . . . .
H23 H 0.7052 -0.2232 0.2930 0.029 Uiso 1 1 calc R U . . .
H24 H 0.7216 -0.2857 0.3482 0.029 Uiso 1 1 calc R U . . .
H25 H 0.7906 -0.1652 0.3329 0.029 Uiso 1 1 calc R U . . .
O6 O 0.52084(14) 0.13059(12) 0.25800(5) 0.0152(3) Uani 1 1 d . . . . .
C29 C 0.5146(2) 0.22355(18) 0.21826(8) 0.0175(4) Uani 1 1 d . . . . .
H26 H 0.5161 0.3011 0.2340 0.021 Uiso 1 1 calc R U . . .
H27 H 0.4303 0.2214 0.2018 0.021 Uiso 1 1 calc R U . . .
C30 C 0.6394(2) 0.2017(2) 0.17752(9) 0.0251(5) Uani 1 1 d . . . . .
H28 H 0.7219 0.2107 0.1937 0.038 Uiso 1 1 calc R U . . .
H29 H 0.6350 0.2584 0.1486 0.038 Uiso 1 1 calc R U . . .
H30 H 0.6406 0.1222 0.1644 0.038 Uiso 1 1 calc R U . . .
C31 C 0.1463(2) 0.30586(16) 0.20086(7) 0.0141(4) Uani 1 1 d . . . . .
C32 C 0.0685(2) 0.22399(17) 0.17838(7) 0.0149(4) Uani 1 1 d . . . . .
C33 C 0.0519(2) 0.22443(18) 0.12233(8) 0.0169(4) Uani 1 1 d . . . . .
C34 C 0.1145(2) 0.31024(17) 0.08837(7) 0.0164(4) Uani 1 1 d . . . . .
C35 C 0.2313(2) 0.46686(18) 0.02186(8) 0.0179(4) Uani 1 1 d . . . . .
C36 C 0.2914(2) 0.55293(18) -0.01357(8) 0.0187(4) Uani 1 1 d . . . . .
C37 C 0.3746(2) 0.64156(18) 0.00464(8) 0.0187(4) Uani 1 1 d . . . . .
C38 C 0.3983(2) 0.64255(17) 0.05824(8) 0.0180(4) Uani 1 1 d . . . . .
C39 C 0.4287(2) 0.65306(17) 0.15902(8) 0.0165(4) Uani 1 1 d . . . . .
C40 C 0.4429(2) 0.66470(17) 0.21282(8) 0.0175(4) Uani 1 1 d . . . . .
C41 C 0.3874(2) 0.57649(17) 0.25094(7) 0.0149(4) Uani 1 1 d . . . . .
C42 C 0.3104(2) 0.48327(16) 0.23729(7) 0.0143(4) Uani 1 1 d . . . . .
C43 C 0.2097(2) 0.38953(17) 0.16487(8) 0.0158(4) Uani 1 1 d . . . . .
C44 C 0.1934(2) 0.38992(17) 0.11103(8) 0.0169(4) Uani 1 1 d . . . . .
C45 C 0.2571(2) 0.47229(18) 0.07443(8) 0.0183(4) Uani 1 1 d . . . . .
C46 C 0.3376(2) 0.55551(18) 0.09151(8) 0.0182(4) Uani 1 1 d . . . . .
C47 C 0.3528(2) 0.55902(17) 0.14599(8) 0.0169(4) Uani 1 1 d . . . . .
C48 C 0.2928(2) 0.47857(17) 0.18303(7) 0.0151(4) Uani 1 1 d . . . . .
S3 S 0.12124(5) 0.34513(5) 0.01837(2) 0.01933(11) Uani 1 1 d . . . . .
S4 S 0.48355(6) 0.73574(4) 0.09909(2) 0.01967(11) Uani 1 1 d . . . . .
O7 O -0.00100(15) 0.13518(13) 0.20533(5) 0.0188(3) Uani 1 1 d . . . . .
C49 C -0.0077(2) 0.13058(18) 0.26219(8) 0.0184(4) Uani 1 1 d . . . . .
H31 H -0.0410 0.2075 0.2768 0.022 Uiso 1 1 calc R U . . .
H32 H 0.0831 0.1099 0.2728 0.022 Uiso 1 1 calc R U . . .
C50 C -0.1056(2) 0.03677(19) 0.28187(8) 0.0215(4) Uani 1 1 d . . . . .
H33 H -0.1969 0.0618 0.2740 0.032 Uiso 1 1 calc R U . . .
H34 H -0.1065 0.0256 0.3196 0.032 Uiso 1 1 calc R U . . .
H35 H -0.0761 -0.0371 0.2646 0.032 Uiso 1 1 calc R U . . .
O8 O -0.02410(16) 0.13532(13) 0.10803(6) 0.0228(3) Uani 1 1 d . . . . .
C51 C -0.0839(2) 0.1501(2) 0.05909(9) 0.0251(5) Uani 1 1 d . . . . .
H36 H -0.0117 0.1566 0.0294 0.030 Uiso 1 1 calc R U . . .
H37 H -0.1442 0.2224 0.0598 0.030 Uiso 1 1 calc R U . . .
C52 C -0.1649(2) 0.0430(2) 0.05289(9) 0.0278(5) Uani 1 1 d . . . . .
H38 H -0.1040 -0.0279 0.0515 0.042 Uiso 1 1 calc R U . . .
H39 H -0.2071 0.0517 0.0206 0.042 Uiso 1 1 calc R U . . .
H40 H -0.2354 0.0368 0.0826 0.042 Uiso 1 1 calc R U . . .
O9 O 0.27847(16) 0.56394(14) -0.06641(5) 0.0239(3) Uani 1 1 d . . . . .
C53 C 0.1964(2) 0.47915(19) -0.08746(8) 0.0228(4) Uani 1 1 d . . . . .
H41 H 0.1016 0.4878 -0.0708 0.027 Uiso 1 1 calc R U . . .
H42 H 0.2327 0.3983 -0.0807 0.027 Uiso 1 1 calc R U . . .
C54 C 0.2027(3) 0.5039(2) -0.14626(8) 0.0301(5) Uani 1 1 d . . . . .
H43 H 0.1656 0.5838 -0.1524 0.045 Uiso 1 1 calc R U . . .
H44 H 0.1496 0.4481 -0.1617 0.045 Uiso 1 1 calc R U . . .
H45 H 0.2971 0.4957 -0.1622 0.045 Uiso 1 1 calc R U . . .
O10 O 0.42259(16) 0.72020(14) -0.03462(6) 0.0243(3) Uani 1 1 d . . . . .
C55 C 0.5176(2) 0.8035(2) -0.02146(9) 0.0236(4) Uani 1 1 d . . . . .
H46 H 0.5951 0.7613 -0.0071 0.028 Uiso 1 1 calc R U . . .
H47 H 0.4720 0.8580 0.0051 0.028 Uiso 1 1 calc R U . . .
C56 C 0.5678(2) 0.8723(2) -0.07158(9) 0.0277(5) Uani 1 1 d . . . . .
H48 H 0.6068 0.8173 -0.0985 0.041 Uiso 1 1 calc R U . . .
H49 H 0.6370 0.9243 -0.0642 0.041 Uiso 1 1 calc R U . . .
H50 H 0.4916 0.9189 -0.0839 0.041 Uiso 1 1 calc R U . . .
O11 O 0.50926(16) 0.75190(13) 0.23368(6) 0.0229(3) Uani 1 1 d . . . . .
C57 C 0.5138(2) 0.86667(19) 0.20586(8) 0.0231(4) Uani 1 1 d . . . . .
H51 H 0.5588 0.8553 0.1699 0.028 Uiso 1 1 calc R U . . .
H52 H 0.5688 0.9182 0.2236 0.028 Uiso 1 1 calc R U . . .
C58 C 0.3719(3) 0.9276(2) 0.20347(9) 0.0278(5) Uani 1 1 d . . . . .
H53 H 0.3169 0.8772 0.1859 0.042 Uiso 1 1 calc R U . . .
H54 H 0.3805 1.0022 0.1841 0.042 Uiso 1 1 calc R U . . .
H55 H 0.3282 0.9421 0.2389 0.042 Uiso 1 1 calc R U . . .
O12 O 0.41786(14) 0.59686(12) 0.30092(5) 0.0166(3) Uani 1 1 d . . . . .
C59 C 0.3740(2) 0.51301(19) 0.34211(8) 0.0212(4) Uani 1 1 d . . . . .
H56 H 0.4092 0.4329 0.3323 0.025 Uiso 1 1 calc R U . . .
H57 H 0.2739 0.5145 0.3479 0.025 Uiso 1 1 calc R U . . .
C60 C 0.4299(2) 0.5484(2) 0.39180(8) 0.0232(4) Uani 1 1 d . . . . .
H58 H 0.5289 0.5470 0.3855 0.035 Uiso 1 1 calc R U . . .
H59 H 0.4027 0.4933 0.4203 0.035 Uiso 1 1 calc R U . . .
H60 H 0.3936 0.6276 0.4013 0.035 Uiso 1 1 calc R U . . .
C61 C 1.0219(3) 0.8552(3) 0.15296(13) 0.0516(8) Uani 1 1 d . . . . .
H61 H 1.0226 0.9414 0.1490 0.062 Uiso 0.809(2) 1 calc R U P A 1
H62 H 1.0777 0.8301 0.1809 0.062 Uiso 0.809(2) 1 calc R U P A 1
H63 H 1.0680 0.9261 0.1598 0.062 Uiso 0.191(2) 1 calc R U P A 2
H64 H 0.9236 0.8750 0.1535 0.062 Uiso 0.191(2) 1 calc R U P A 2
Cl1 Cl 0.85110(9) 0.81478(8) 0.17127(4) 0.0449(3) Uani 0.809(2) 1 d . . P A 1
Cl2 Cl 1.09358(13) 0.78937(12) 0.09323(5) 0.0956(4) Uani 1 1 d . . . . .
Cl3 Cl 1.0509(6) 0.7541(5) 0.1916(2) 0.0694(16) Uani 0.191(2) 1 d . . P A 2

loop_
_atom_site_aniso_label
_atom_site_aniso_U_11
_atom_site_aniso_U_22
_atom_site_aniso_U_33
_atom_site_aniso_U_23
_atom_site_aniso_U_13
_atom_site_aniso_U_12
Ge1 0.01339(10) 0.01081(9) 0.00949(9) 0.00110(7) -0.00250(7) 0.00048(7)
C1 0.0139(9) 0.0141(8) 0.0087(8) 0.0007(7) -0.0023(6) -0.0015(7)
C2 0.0155(9) 0.0126(8) 0.0119(8) 0.0019(7) -0.0046(7) -0.0017(7)
C3 0.0134(9) 0.0134(8) 0.0139(9) -0.0004(7) -0.0039(7) 0.0007(7)
C4 0.0127(9) 0.0147(8) 0.0094(8) -0.0001(7) -0.0011(7) -0.0014(7)
C5 0.0131(9) 0.0135(8) 0.0128(8) -0.0004(7) -0.0021(7) 0.0008(7)
C6 0.0152(9) 0.0151(9) 0.0089(8) 0.0010(7) -0.0010(7) -0.0022(7)
C7 0.0168(9) 0.0133(8) 0.0101(8) 0.0035(7) -0.0045(7) -0.0024(7)
C8 0.0135(9) 0.0118(8) 0.0126(8) 0.0001(7) -0.0011(7) 0.0011(7)
C9 0.0154(9) 0.0115(8) 0.0111(8) 0.0023(7) -0.0037(7) -0.0010(7)
C10 0.0124(9) 0.0116(8) 0.0143(9) -0.0011(7) -0.0027(7) 0.0002(7)
C11 0.0150(9) 0.0128(8) 0.0092(8) -0.0010(7) -0.0006(7) -0.0021(7)
C12 0.0160(9) 0.0112(8) 0.0099(8) 0.0011(6) -0.0031(7) -0.0007(7)
C13 0.0130(9) 0.0131(8) 0.0119(8) 0.0008(7) -0.0035(7) -0.0008(7)
C14 0.0134(9) 0.0137(8) 0.0116(8) 0.0004(7) -0.0030(7) 0.0005(7)
C15 0.0134(9) 0.0146(8) 0.0104(8) 0.0008(7) -0.0019(7) -0.0007(7)
C16 0.0156(9) 0.0130(8) 0.0098(8) 0.0009(7) -0.0025(7) -0.0005(7)
C17 0.0142(9) 0.0129(8) 0.0106(8) -0.0003(7) -0.0016(7) -0.0005(7)
C18 0.0148(9) 0.0132(8) 0.0104(8) 0.0001(7) -0.0026(7) -0.0007(7)
S1 0.0160(2) 0.0148(2) 0.0094(2) 0.00082(16) -0.00087(16) 0.00298(17)
S2 0.0161(2) 0.0134(2) 0.0105(2) 0.00235(16) -0.00109(16) 0.00311(17)
O1 0.0229(7) 0.0123(6) 0.0114(6) 0.0015(5) -0.0054(5) 0.0031(5)
C19 0.0217(10) 0.0202(10) 0.0104(9) 0.0013(7) -0.0040(7) 0.0049(8)
C20 0.0266(12) 0.0355(12) 0.0176(10) 0.0038(9) -0.0083(8) -0.0037(9)
O2 0.0207(7) 0.0155(6) 0.0116(6) 0.0006(5) -0.0009(5) 0.0064(5)
C21 0.0181(10) 0.0170(9) 0.0130(9) -0.0002(7) -0.0001(7) 0.0024(7)
C22 0.0191(10) 0.0165(9) 0.0158(9) -0.0017(7) -0.0018(7) 0.0028(7)
O3 0.0205(7) 0.0199(7) 0.0093(6) 0.0022(5) 0.0001(5) 0.0048(6)
C23 0.0202(10) 0.0207(10) 0.0135(9) 0.0010(7) 0.0004(7) 0.0051(8)
C24 0.0345(13) 0.0357(13) 0.0145(10) 0.0050(9) 0.0062(9) 0.0142(10)
O4 0.0236(7) 0.0170(7) 0.0099(6) 0.0041(5) -0.0017(5) 0.0051(6)
C25 0.0196(10) 0.0135(9) 0.0147(9) 0.0012(7) -0.0030(7) 0.0019(7)
C26 0.0229(10) 0.0173(9) 0.0158(9) 0.0044(7) -0.0064(8) -0.0003(8)
O5 0.0161(7) 0.0129(6) 0.0160(7) 0.0044(5) 0.0018(5) 0.0037(5)
C27 0.0235(11) 0.0141(9) 0.0211(10) 0.0070(8) 0.0042(8) 0.0058(8)
C28 0.0189(10) 0.0177(9) 0.0191(10) 0.0029(8) -0.0003(8) 0.0050(8)
O6 0.0175(7) 0.0137(6) 0.0126(6) 0.0038(5) 0.0019(5) 0.0025(5)
C29 0.0191(10) 0.0173(9) 0.0149(9) 0.0046(7) 0.0002(7) 0.0016(7)
C30 0.0237(11) 0.0278(11) 0.0206(10) 0.0076(9) 0.0060(8) 0.0031(9)
C31 0.0166(9) 0.0141(9) 0.0113(8) 0.0013(7) -0.0023(7) 0.0016(7)
C32 0.0155(9) 0.0150(9) 0.0140(9) 0.0013(7) -0.0021(7) -0.0005(7)
C33 0.0173(10) 0.0180(9) 0.0160(9) -0.0009(7) -0.0042(7) -0.0017(7)
C34 0.0199(10) 0.0186(9) 0.0111(9) -0.0001(7) -0.0050(7) 0.0004(8)
C35 0.0211(10) 0.0191(9) 0.0140(9) 0.0007(7) -0.0042(7) -0.0009(8)
C36 0.0234(10) 0.0212(10) 0.0112(9) 0.0020(7) -0.0031(7) 0.0009(8)
C37 0.0206(10) 0.0194(10) 0.0152(9) 0.0049(7) -0.0005(7) 0.0002(8)
C38 0.0219(10) 0.0163(9) 0.0157(9) 0.0012(7) -0.0023(8) -0.0019(8)
C39 0.0203(10) 0.0152(9) 0.0140(9) 0.0033(7) -0.0022(7) -0.0019(7)
C40 0.0207(10) 0.0158(9) 0.0169(9) 0.0016(7) -0.0049(8) -0.0028(7)
C41 0.0165(9) 0.0152(9) 0.0132(9) 0.0004(7) -0.0035(7) 0.0013(7)
C42 0.0167(9) 0.0137(9) 0.0123(9) 0.0012(7) -0.0020(7) 0.0007(7)
C43 0.0195(10) 0.0145(9) 0.0135(9) 0.0007(7) -0.0038(7) 0.0002(7)
C44 0.0214(10) 0.0157(9) 0.0138(9) 0.0016(7) -0.0034(7) -0.0016(7)
C45 0.0257(11) 0.0174(9) 0.0121(9) 0.0023(7) -0.0043(8) -0.0019(8)
C46 0.0247(10) 0.0169(9) 0.0130(9) 0.0018(7) -0.0035(8) -0.0011(8)
C47 0.0227(10) 0.0163(9) 0.0121(9) 0.0006(7) -0.0034(7) -0.0011(8)
C48 0.0183(9) 0.0134(9) 0.0136(9) 0.0015(7) -0.0026(7) -0.0002(7)
S3 0.0249(3) 0.0231(2) 0.0111(2) 0.00089(18) -0.00525(18) -0.0049(2)
S4 0.0260(3) 0.0194(2) 0.0144(2) 0.00402(18) -0.00346(19) -0.00753(19)
O7 0.0232(7) 0.0210(7) 0.0132(7) 0.0013(5) -0.0027(5) -0.0090(6)
C49 0.0218(10) 0.0208(10) 0.0133(9) 0.0012(7) -0.0036(7) -0.0046(8)
C50 0.0243(11) 0.0230(10) 0.0175(10) 0.0026(8) -0.0020(8) -0.0062(8)
O8 0.0298(8) 0.0252(8) 0.0162(7) 0.0008(6) -0.0093(6) -0.0115(6)
C51 0.0320(12) 0.0256(11) 0.0202(10) -0.0028(8) -0.0119(9) -0.0034(9)
C52 0.0275(12) 0.0328(12) 0.0250(11) -0.0085(9) -0.0070(9) -0.0058(9)
O9 0.0320(9) 0.0306(8) 0.0102(7) 0.0043(6) -0.0050(6) -0.0073(7)
C53 0.0312(12) 0.0237(10) 0.0139(9) -0.0008(8) -0.0054(8) -0.0001(9)
C54 0.0460(15) 0.0313(12) 0.0134(10) -0.0002(9) -0.0075(9) 0.0020(10)
O10 0.0312(9) 0.0277(8) 0.0148(7) 0.0076(6) -0.0038(6) -0.0094(7)
C55 0.0242(11) 0.0263(11) 0.0203(10) 0.0050(8) -0.0024(8) -0.0050(9)
C56 0.0266(12) 0.0317(12) 0.0236(11) 0.0093(9) 0.0005(9) -0.0051(9)
O11 0.0344(9) 0.0183(7) 0.0187(7) 0.0037(6) -0.0101(6) -0.0116(6)
C57 0.0334(12) 0.0191(10) 0.0179(10) 0.0020(8) -0.0029(9) -0.0112(9)
C58 0.0385(13) 0.0203(10) 0.0241(11) -0.0003(9) -0.0012(10) -0.0046(9)
O12 0.0213(7) 0.0171(7) 0.0123(6) 0.0017(5) -0.0052(5) -0.0037(5)
C59 0.0283(11) 0.0229(10) 0.0138(9) 0.0028(8) -0.0045(8) -0.0092(8)
C60 0.0295(12) 0.0274(11) 0.0139(9) 0.0021(8) -0.0047(8) -0.0081(9)
C61 0.0453(18) 0.0554(19) 0.0566(19) -0.0009(15) -0.0152(15) -0.0052(14)
Cl1 0.0370(5) 0.0468(5) 0.0507(5) 0.0028(4) -0.0018(4) -0.0106(4)
Cl2 0.0881(8) 0.1084(9) 0.0739(7) -0.0005(6) 0.0236(6) 0.0548(7)
Cl3 0.088(4) 0.063(3) 0.058(3) 0.001(2) -0.012(3) -0.010(3)

loop_
_atom_type_symbol
_atom_type_description
_atom_type_scat_dispersion_real
_atom_type_scat_dispersion_imag
_atom_type_scat_source
C C 0.0033 0.0016 'International Tables Vol C Tables 4.2.6.8 and 6.1.1.4'
H H 0.0000 0.0000 'International Tables Vol C Tables 4.2.6.8 and 6.1.1.4'
O O 0.0106 0.0060 'International Tables Vol C Tables 4.2.6.8 and 6.1.1.4'
S S 0.1246 0.1234 'International Tables Vol C Tables 4.2.6.8 and 6.1.1.4'
Cl Cl 0.1484 0.1585 'International Tables Vol C Tables 4.2.6.8 and 6.1.1.4'
Ge Ge 0.1547 1.8001 'International Tables Vol C Tables 4.2.6.8 and 6.1.1.4'

loop_
_geom_angle_atom_site_label_1
_geom_angle_atom_site_label_2
_geom_angle_atom_site_label_3
_geom_angle
C42 Ge1 C1 117.38(8)
C42 Ge1 C12 121.17(8)
C1 Ge1 C12 91.35(7)
C42 Ge1 C31 92.24(8)
C1 Ge1 C31 121.44(8)
C12 Ge1 C31 115.98(7)
C13 C1 C2 116.19(16)
C13 C1 Ge1 104.21(13)
C2 C1 Ge1 139.17(14)
O1 C2 C1 121.87(16)
O1 C2 C3 114.85(16)
C1 C2 C3 123.19(16)
O2 C3 C4 126.28(17)
O2 C3 C2 114.57(16)
C4 C3 C2 119.15(17)
C14 C4 C3 116.57(16)
C14 C4 S1 108.20(13)
C3 C4 S1 135.21(15)
C15 C5 C6 116.75(17)
C15 C5 S1 106.93(13)
C6 C5 S1 136.18(15)
O3 C6 C5 126.23(17)
O3 C6 C7 113.31(15)
C5 C6 C7 120.45(16)
O4 C7 C8 125.88(17)
O4 C7 C6 113.29(16)
C8 C7 C6 120.81(16)
C16 C8 C7 116.45(17)
C16 C8 S2 107.36(13)
C7 C8 S2 135.98(14)
C10 C9 C17 116.79(16)
C10 C9 S2 134.46(14)
C17 C9 S2 108.55(13)
O5 C10 C9 126.07(16)
O5 C10 C11 114.44(16)
C9 C10 C11 119.40(16)
O6 C11 C12 125.96(16)
O6 C11 C10 111.03(15)
C12 C11 C10 122.98(16)
C11 C12 C18 115.52(16)
C11 C12 Ge1 140.81(14)
C18 C12 Ge1 103.66(13)
C14 C13 C1 120.81(17)
C14 C13 C18 118.74(16)
C1 C13 C18 120.17(17)
C13 C14 C4 124.01(17)
C13 C14 C15 121.58(17)
C4 C14 C15 114.25(16)
C16 C15 C5 122.70(17)
C16 C15 C14 119.66(17)
C5 C15 C14 117.32(17)
C15 C16 C8 122.77(17)
C15 C16 C17 119.72(17)
C8 C16 C17 117.01(17)
C18 C17 C9 123.71(17)
C18 C17 C16 121.98(17)
C9 C17 C16 113.98(16)
C17 C18 C12 121.53(17)
C17 C18 C13 118.13(17)
C12 C18 C13 120.10(16)
C5 S1 C4 93.29(9)
C8 S2 C9 93.04(8)
C2 O1 C19 115.15(14)
O1 C19 C20 111.42(16)
C3 O2 C21 117.23(14)
O2 C21 C22 108.40(15)
C6 O3 C23 117.10(14)
O3 C23 C24 107.42(16)
C7 O4 C25 117.33(14)
O4 C25 C26 107.77(15)
C10 O5 C27 116.98(14)
O5 C27 C28 109.03(16)
C11 O6 C29 118.43(14)
O6 C29 C30 106.85(16)
C32 C31 C43 115.30(17)
C32 C31 Ge1 141.55(14)
C43 C31 Ge1 103.11(13)
O7 C32 C31 125.58(17)
O7 C32 C33 111.01(16)
C31 C32 C33 123.40(17)
O8 C33 C34 126.21(18)
O8 C33 C32 114.48(17)
C34 C33 C32 119.29(17)
C33 C34 C44 116.78(17)
C33 C34 S3 134.68(16)
C44 C34 S3 108.54(14)
C45 C35 C36 116.32(18)
C45 C35 S3 107.00(15)
C36 C35 S3 136.67(16)
O9 C36 C35 125.81(19)
O9 C36 C37 113.32(17)
C35 C36 C37 120.87(18)
O10 C37 C38 126.11(19)
O10 C37 C36 113.39(17)
C38 C37 C36 120.49(18)
C46 C38 C37 116.47(18)
C46 C38 S4 106.93(14)
C37 C38 S4 136.50(16)
C40 C39 C47 116.80(17)
C40 C39 S4 134.65(16)
C47 C39 S4 108.53(14)
O11 C40 C39 125.77(18)
O11 C40 C41 114.94(17)
C39 C40 C41 119.27(18)
O12 C41 C42 125.22(17)
O12 C41 C40 111.68(16)
C42 C41 C40 123.10(17)
C41 C42 C48 115.55(17)
C41 C42 Ge1 140.85(14)
C48 C42 Ge1 103.59(13)
C44 C43 C31 121.19(18)
C44 C43 C48 118.10(17)
C31 C43 C48 120.70(17)
C43 C44 C34 124.02(18)
C43 C44 C45 121.91(18)
C34 C44 C45 114.07(17)
C46 C45 C35 122.73(18)
C46 C45 C44 119.98(18)
C35 C45 C44 117.27(19)
C45 C46 C38 123.10(18)
C45 C46 C47 119.21(18)
C38 C46 C47 117.55(19)
C48 C47 C39 123.76(18)
C48 C47 C46 122.36(19)
C39 C47 C46 113.83(18)
C47 C48 C42 121.32(18)
C47 C48 C43 118.40(17)
C42 C48 C43 120.27(17)
C34 S3 C35 93.10(9)
C39 S4 C38 93.13(9)
C32 O7 C49 118.01(15)
O7 C49 C50 106.84(16)
C33 O8 C51 118.06(16)
O8 C51 C52 108.13(18)
C36 O9 C53 116.59(16)
O9 C53 C54 107.35(18)
C37 O10 C55 117.17(16)
O10 C55 C56 108.20(18)
C40 O11 C57 117.73(15)
O11 C57 C58 112.82(18)
C41 O12 C59 117.41(15)
O12 C59 C60 107.38(16)
Cl3 C61 Cl2 99.8(3)
Cl2 C61 Cl1 111.22(18)

loop_
_geom_bond_atom_site_label_1
_geom_bond_atom_site_label_2
_geom_bond_distance
Ge1 C42 1.9899(19)
Ge1 C1 1.9959(18)
Ge1 C12 1.9992(18)
Ge1 C31 2.0022(19)
C1 C13 1.399(2)
C1 C2 1.402(3)
C2 O1 1.372(2)
C2 C3 1.440(3)
C3 O2 1.367(2)
C3 C4 1.405(2)
C4 C14 1.398(3)
C4 S1 1.8027(18)
C5 C15 1.389(3)
C5 C6 1.407(2)
C5 S1 1.8013(19)
C6 O3 1.361(2)
C6 C7 1.442(3)
C7 O4 1.366(2)
C7 C8 1.409(3)
C8 C16 1.389(2)
C8 S2 1.7984(19)
C9 C10 1.396(3)
C9 C17 1.398(3)
C9 S2 1.8010(18)
C10 O5 1.359(2)
C10 C11 1.452(2)
C11 O6 1.365(2)
C11 C12 1.400(3)
C12 C18 1.410(3)
C13 C14 1.393(3)
C13 C18 1.446(3)
C14 C15 1.409(2)
C15 C16 1.374(3)
C16 C17 1.412(3)
C17 C18 1.387(2)
O1 C19 1.445(2)
C19 C20 1.513(3)
O2 C21 1.443(2)
C21 C22 1.508(3)
O3 C23 1.438(2)
C23 C24 1.504(3)
O4 C25 1.438(2)
C25 C26 1.511(3)
O5 C27 1.438(2)
C27 C28 1.496(3)
O6 C29 1.432(2)
C29 C30 1.510(3)
C31 C32 1.406(3)
C31 C43 1.408(3)
C32 O7 1.362(2)
C32 C33 1.450(3)
C33 O8 1.366(2)
C33 C34 1.393(3)
C34 C44 1.398(3)
C34 S3 1.8000(19)
C35 C45 1.390(3)
C35 C36 1.406(3)
C35 S3 1.803(2)
C36 O9 1.362(2)
C36 C37 1.445(3)
C37 O10 1.369(2)
C37 C38 1.407(3)
C38 C46 1.385(3)
C38 S4 1.803(2)
C39 C40 1.399(3)
C39 C47 1.399(3)
C39 S4 1.7988(19)
C40 O11 1.362(2)
C40 C41 1.446(3)
C41 O12 1.366(2)
C41 C42 1.403(3)
C42 C48 1.410(3)
C43 C44 1.394(3)
C43 C48 1.447(3)
C44 C45 1.408(3)
C45 C46 1.372(3)
C46 C47 1.409(3)
C47 C48 1.386(3)
O7 C49 1.434(2)
C49 C50 1.501(3)
O8 C51 1.436(2)
C51 C52 1.504(3)
O9 C53 1.438(3)
C53 C54 1.503(3)
O10 C55 1.433(3)
C55 C56 1.512(3)
O11 C57 1.450(2)
C57 C58 1.512(3)
O12 C59 1.429(2)
C59 C60 1.507(3)
C61 Cl3 1.511(6)
C61 Cl2 1.752(3)
C61 Cl1 1.761(3)
